data_7010030
loop_
_publ_author_name
'Lee, Hyosun'
'Bridgewater, Brian M.'
'Parkin, Gerard'

_publ_section_title
;
 Influence of a [Me2Si] ansa bridge on the barrier to rotation about
 the Zr--phenyl bond and on the generation and reactivity of benzyne
 intermediates: comparison of the structures and reactivity of
 [Me2Si(C5Me4)2]Zr(Ph)X and Cp*2Zr(Ph)X (X&#x2005;=&#x2005;H, Cl, Ph)
;
_journal_issue 24
_journal_name_full 'Journal of the Chemical Society, Dalton Transactions'
_journal_page_first 4490
_journal_paper_doi 10.1039/b005117i
_journal_year 2000
_chemical_formula_sum 'C32 H40 Zr'
_chemical_formula_weight 515.86
_chemical_name_systematic
; 
 ? 
;
_space_group_IT_number 14
_symmetry_cell_setting monoclinic
_symmetry_space_group_name_Hall '-P 2ybc'
_symmetry_space_group_name_H-M 'P 1 21/c 1'
_atom_sites_solution_hydrogens geom
_atom_sites_solution_primary direct
_atom_sites_solution_secondary difmap
_audit_creation_method SHELXL-97
_cell_angle_alpha 90.00
_cell_angle_beta 92.765(2)
_cell_angle_gamma 90.00
_cell_formula_units_Z 8
_cell_length_a 9.3667(10)
_cell_length_b 16.3096(18)
_cell_length_c 34.803(4)
_cell_measurement_temperature 203(2)
_cell_volume 5310.6(10)
_computing_cell_refinement 'Bruker SMART'
_computing_data_collection 'Bruker SMART'
_computing_data_reduction 'Bruker SHELXTL'
_computing_molecular_graphics 'Bruker SHELXTL'
_computing_publication_material 'Bruker SHELXTL'
_computing_structure_refinement 'SHELXL-97 (Sheldrick, 1997)'
_computing_structure_solution 'SHELXS-97 (Sheldrick, 1990)'
_diffrn_ambient_temperature 203(2)
_diffrn_measured_fraction_theta_full 0.924
_diffrn_measured_fraction_theta_max 0.924
_diffrn_measurement_device_type 'CCD area detector'
_diffrn_measurement_method 'phi and omega scans'
_diffrn_radiation_monochromator graphite
_diffrn_radiation_source 'fine-focus sealed tube'
_diffrn_radiation_type MoK\a
_diffrn_radiation_wavelength 0.71073
_diffrn_reflns_av_R_equivalents 0.0426
_diffrn_reflns_av_sigmaI/netI 0.0327
_diffrn_reflns_limit_h_max 11
_diffrn_reflns_limit_h_min -10
_diffrn_reflns_limit_k_max 21
_diffrn_reflns_limit_k_min -20
_diffrn_reflns_limit_l_max 45
_diffrn_reflns_limit_l_min -25
_diffrn_reflns_number 39000
_diffrn_reflns_theta_full 28.31
_diffrn_reflns_theta_max 28.31
_diffrn_reflns_theta_min 1.38
_exptl_absorpt_coefficient_mu 0.431
_exptl_absorpt_correction_T_max 0.9187
_exptl_absorpt_correction_T_min 0.9187
_exptl_absorpt_correction_type none
_exptl_crystal_density_diffrn 1.290
_exptl_crystal_density_method 'not measured'
_exptl_crystal_F_000 2176
_exptl_crystal_size_max 0.20
_exptl_crystal_size_mid 0.20
_exptl_crystal_size_min 0.20
_refine_diff_density_max 0.653
_refine_diff_density_min -1.147
_refine_diff_density_rms 0.071
_refine_ls_extinction_coef 0.00003(6)
_refine_ls_extinction_expression Fc^*^=kFc[1+0.001xFc^2^\l^3^/sin(2\q)]^-1/4^
_refine_ls_extinction_method SHELXL
_refine_ls_goodness_of_fit_ref 1.202
_refine_ls_hydrogen_treatment mixed
_refine_ls_matrix_type full
_refine_ls_number_parameters 616
_refine_ls_number_reflns 12213
_refine_ls_number_restraints 0
_refine_ls_restrained_S_all 1.202
_refine_ls_R_factor_all 0.0623
_refine_ls_R_factor_gt 0.0520
_refine_ls_shift/su_max 0.034
_refine_ls_shift/su_mean 0.000
_refine_ls_structure_factor_coef Fsqd
_refine_ls_weighting_details 'calc w=1/[\s^2^(Fo^2^)+(0.0245P)^2^+9.2855P] where P=(Fo^2^+2Fc^2^)/3'
_refine_ls_weighting_scheme calc
_refine_ls_wR_factor_gt 0.1098
_refine_ls_wR_factor_ref 0.1141
_reflns_number_gt 10511
_reflns_number_total 12213
_reflns_threshold_expression >2sigma(I)
_cod_data_source_file b005117i.txt
_cod_data_source_block phs10
_cod_depositor_comments
;
The following automatic conversions were performed:
'_symmetry_cell_setting' value 'Monoclinic' changed to 'monoclinic'
according to '/home/saulius/struct/CIF-dictionaries/cif_core.dic'
dictionary named 'cif_core.dic' version 2.4.1 from 2010-06-29.

Automatic conversion script
Id: cif_fix_enum 1527 2010-12-29 10:47:43Z saulius 
;
_cod_original_sg_symbol_H-M P2(1)/c
_cod_database_code 7010030

loop_
_symmetry_equiv_pos_as_xyz
'x, y, z'
'-x, y+1/2, -z+1/2'
'-x, -y, -z'
'x, -y-1/2, z-1/2'

loop_
_atom_site_label
_atom_site_type_symbol
_atom_site_fract_x
_atom_site_fract_y
_atom_site_fract_z
_atom_site_U_iso_or_equiv
_atom_site_adp_type
_atom_site_occupancy
_atom_site_symmetry_multiplicity
_atom_site_calc_flag
_atom_site_refinement_flags
_atom_site_disorder_assembly
_atom_site_disorder_group
Zr1 Zr 0.38194(3) 0.703895(17) 0.078147(8) 0.02406(8) Uani 1 1 d . . .
C11 C 0.2997(4) 0.5640(2) 0.05322(11) 0.0383(8) Uani 1 1 d . . .
C12 C 0.3609(4) 0.6045(2) 0.02194(10) 0.0362(7) Uani 1 1 d . . .
C13 C 0.5096(4) 0.6104(2) 0.03037(10) 0.0368(7) Uani 1 1 d . . .
C14 C 0.5394(4) 0.5766(2) 0.06683(11) 0.0406(8) Uani 1 1 d . . .
C15 C 0.4109(4) 0.5458(2) 0.08064(10) 0.0414(8) Uani 1 1 d . . .
C21 C 0.1240(4) 0.7526(2) 0.06196(10) 0.0394(8) Uani 1 1 d . . .
C22 C 0.2117(4) 0.8195(2) 0.05251(11) 0.0401(8) Uani 1 1 d . . .
C23 C 0.2799(4) 0.8496(2) 0.08674(11) 0.0403(8) Uani 1 1 d . . .
C24 C 0.2324(4) 0.8025(2) 0.11777(10) 0.0391(8) Uani 1 1 d . . .
C25 C 0.1373(4) 0.7417(2) 0.10244(10) 0.0369(7) Uani 1 1 d . . .
C31 C 0.1530(5) 0.5260(3) 0.05350(16) 0.0666(14) Uani 1 1 d . . .
H31A H 0.1609 0.4670 0.0508 0.100 Uiso 1 1 calc R . .
H31B H 0.0936 0.5478 0.0323 0.100 Uiso 1 1 calc R . .
H31C H 0.1100 0.5388 0.0776 0.100 Uiso 1 1 calc R . .
C32 C 0.2879(5) 0.6225(3) -0.01657(11) 0.0614(12) Uani 1 1 d . . .
H32A H 0.3362 0.5934 -0.0365 0.092 Uiso 1 1 calc R . .
H32B H 0.2913 0.6810 -0.0215 0.092 Uiso 1 1 calc R . .
H32C H 0.1890 0.6048 -0.0165 0.092 Uiso 1 1 calc R . .
C33 C 0.6197(5) 0.6311(3) 0.00173(15) 0.0636(13) Uani 1 1 d . . .
H33A H 0.6996 0.6590 0.0148 0.095 Uiso 1 1 calc R . .
H33B H 0.5772 0.6665 -0.0181 0.095 Uiso 1 1 calc R . .
H33C H 0.6531 0.5810 -0.0099 0.095 Uiso 1 1 calc R . .
C34 C 0.6868(5) 0.5678(3) 0.08550(16) 0.0722(16) Uani 1 1 d . . .
H34A H 0.7418 0.5296 0.0708 0.108 Uiso 1 1 calc R . .
H34B H 0.6797 0.5474 0.1115 0.108 Uiso 1 1 calc R . .
H34C H 0.7338 0.6208 0.0862 0.108 Uiso 1 1 calc R . .
C35 C 0.3968(7) 0.4880(3) 0.11409(14) 0.0753(16) Uani 1 1 d . . .
H35A H 0.3045 0.4960 0.1251 0.113 Uiso 1 1 calc R . .
H35B H 0.4721 0.4991 0.1335 0.113 Uiso 1 1 calc R . .
H35C H 0.4045 0.4319 0.1052 0.113 Uiso 1 1 calc R . .
C41 C 0.0102(4) 0.7157(3) 0.03516(13) 0.0593(12) Uani 1 1 d . . .
H41A H -0.0726 0.7515 0.0336 0.089 Uiso 1 1 calc R . .
H41B H -0.0171 0.6625 0.0448 0.089 Uiso 1 1 calc R . .
H41C H 0.0472 0.7094 0.0098 0.089 Uiso 1 1 calc R . .
C42 C 0.2058(5) 0.8611(3) 0.01368(13) 0.0646(13) Uani 1 1 d . . .
H42A H 0.2049 0.8199 -0.0064 0.097 Uiso 1 1 calc R . .
H42B H 0.2890 0.8960 0.0117 0.097 Uiso 1 1 calc R . .
H42C H 0.1198 0.8941 0.0109 0.097 Uiso 1 1 calc R . .
C43 C 0.3675(5) 0.9276(2) 0.09070(15) 0.0577(12) Uani 1 1 d . . .
H43A H 0.3057 0.9729 0.0970 0.087 Uiso 1 1 calc R . .
H43B H 0.4117 0.9390 0.0666 0.087 Uiso 1 1 calc R . .
H43C H 0.4412 0.9208 0.1110 0.087 Uiso 1 1 calc R . .
C44 C 0.2576(5) 0.8246(3) 0.15940(12) 0.0553(11) Uani 1 1 d . . .
H44A H 0.3530 0.8471 0.1635 0.083 Uiso 1 1 calc R . .
H44B H 0.2484 0.7760 0.1751 0.083 Uiso 1 1 calc R . .
H44C H 0.1878 0.8651 0.1665 0.083 Uiso 1 1 calc R . .
C45 C 0.0409(4) 0.6888(3) 0.12534(13) 0.0557(11) Uani 1 1 d . . .
H45A H 0.0739 0.6893 0.1522 0.084 Uiso 1 1 calc R . .
H45B H 0.0426 0.6330 0.1156 0.084 Uiso 1 1 calc R . .
H45C H -0.0560 0.7099 0.1229 0.084 Uiso 1 1 calc R . .
C51 C 0.4640(4) 0.6784(2) 0.14101(9) 0.0360(7) Uani 1 1 d . . .
C52 C 0.6024(4) 0.6977(2) 0.15505(12) 0.0472(9) Uani 1 1 d . . .
H52A H 0.6654 0.7226 0.1383 0.057 Uiso 1 1 calc R . .
C53 C 0.6508(5) 0.6816(3) 0.19286(14) 0.0638(13) Uani 1 1 d . . .
H53A H 0.7438 0.6972 0.2012 0.077 Uiso 1 1 calc R . .
C54 C 0.5647(6) 0.6433(3) 0.21803(12) 0.0651(14) Uani 1 1 d . . .
H54A H 0.5978 0.6324 0.2435 0.078 Uiso 1 1 calc R . .
C55 C 0.4302(5) 0.6212(3) 0.20550(11) 0.0577(12) Uani 1 1 d . . .
H55A H 0.3704 0.5939 0.2223 0.069 Uiso 1 1 calc R . .
C56 C 0.3807(4) 0.6388(2) 0.16814(11) 0.0450(9) Uani 1 1 d . . .
H56A H 0.2867 0.6235 0.1605 0.054 Uiso 1 1 calc R . .
C61 C 0.5470(4) 0.78766(19) 0.05059(10) 0.0366(7) Uani 1 1 d . . .
C62 C 0.5404(4) 0.8144(2) 0.01218(12) 0.0461(9) Uani 1 1 d . . .
H62A H 0.4678 0.7933 -0.0046 0.055 Uiso 1 1 calc R . .
C63 C 0.6358(5) 0.8705(3) -0.00218(13) 0.0550(11) Uani 1 1 d . . .
H63A H 0.6254 0.8876 -0.0280 0.066 Uiso 1 1 calc R . .
C64 C 0.7453(5) 0.9009(2) 0.02127(14) 0.0567(11) Uani 1 1 d . . .
H64A H 0.8114 0.9380 0.0116 0.068 Uiso 1 1 calc R . .
C65 C 0.7571(5) 0.8769(3) 0.05858(14) 0.0573(11) Uani 1 1 d . . .
H65A H 0.8320 0.8973 0.0748 0.069 Uiso 1 1 calc R . .
C66 C 0.6588(5) 0.8219(2) 0.07298(12) 0.0483(9) Uani 1 1 d . . .
H66A H 0.6685 0.8073 0.0991 0.058 Uiso 1 1 calc R . .
Zr2 Zr 0.93112(3) 0.194847(17) 0.163080(8) 0.02414(8) Uani 1 1 d . . .
C111 C 1.0114(3) 0.2266(2) 0.09432(9) 0.0350(7) Uani 1 1 d . . .
C112 C 0.9069(4) 0.2854(2) 0.10241(9) 0.0339(7) Uani 1 1 d . . .
C113 C 0.7734(3) 0.2442(2) 0.10484(9) 0.0309(7) Uani 1 1 d . . .
C114 C 0.7973(3) 0.1597(2) 0.09826(9) 0.0318(7) Uani 1 1 d . . .
C115 C 0.9449(4) 0.1487(2) 0.09206(9) 0.0335(7) Uani 1 1 d . . .
C121 C 1.1954(4) 0.1779(3) 0.18172(11) 0.0455(9) Uani 1 1 d . . .
C122 C 1.1548(5) 0.2582(3) 0.19338(16) 0.0653(15) Uani 1 1 d . . .
C123 C 1.0632(5) 0.2463(3) 0.22484(14) 0.0642(15) Uani 1 1 d . . .
C124 C 1.0466(4) 0.1624(3) 0.22975(11) 0.0511(10) Uani 1 1 d . . .
C125 C 1.1284(4) 0.1225(2) 0.20475(11) 0.0442(9) Uani 1 1 d . . .
C131 C 1.1555(4) 0.2460(3) 0.07906(12) 0.0557(11) Uani 1 1 d . . .
H13A H 1.1441 0.2606 0.0521 0.084 Uiso 1 1 calc R . .
H13B H 1.2170 0.1983 0.0819 0.084 Uiso 1 1 calc R . .
H13C H 1.1983 0.2915 0.0934 0.084 Uiso 1 1 calc R . .
C132 C 0.9322(4) 0.3764(2) 0.09948(12) 0.0469(9) Uani 1 1 d . . .
H13D H 1.0079 0.3925 0.1180 0.070 Uiso 1 1 calc R . .
H13E H 0.8452 0.4056 0.1049 0.070 Uiso 1 1 calc R . .
H13F H 0.9599 0.3898 0.0737 0.070 Uiso 1 1 calc R . .
C133 C 0.6288(4) 0.2826(2) 0.10822(11) 0.0425(8) Uani 1 1 d . . .
H13G H 0.5698 0.2709 0.0852 0.064 Uiso 1 1 calc R . .
H13H H 0.6392 0.3415 0.1112 0.064 Uiso 1 1 calc R . .
H13I H 0.5838 0.2602 0.1305 0.064 Uiso 1 1 calc R . .
C134 C 0.6805(4) 0.0971(2) 0.09164(10) 0.0421(8) Uani 1 1 d . . .
H13J H 0.6458 0.0989 0.0649 0.063 Uiso 1 1 calc R . .
H13K H 0.6026 0.1092 0.1081 0.063 Uiso 1 1 calc R . .
H13L H 0.7179 0.0429 0.0976 0.063 Uiso 1 1 calc R . .
C135 C 1.0145(5) 0.0712(3) 0.07882(12) 0.0530(10) Uani 1 1 d . . .
H13M H 0.9520 0.0250 0.0830 0.080 Uiso 1 1 calc R . .
H13N H 1.1046 0.0632 0.0933 0.080 Uiso 1 1 calc R . .
H13O H 1.0319 0.0755 0.0516 0.080 Uiso 1 1 calc R . .
C141 C 1.3155(5) 0.1581(5) 0.15601(17) 0.111(3) Uani 1 1 d . . .
H14A H 1.3953 0.1354 0.1713 0.166 Uiso 1 1 calc R . .
H14B H 1.3458 0.2078 0.1434 0.166 Uiso 1 1 calc R . .
H14C H 1.2828 0.1185 0.1367 0.166 Uiso 1 1 calc R . .
C142 C 1.2192(8) 0.3378(4) 0.1805(3) 0.158(5) Uani 1 1 d . . .
H14D H 1.3087 0.3475 0.1949 0.236 Uiso 1 1 calc R . .
H14E H 1.1536 0.3825 0.1849 0.236 Uiso 1 1 calc R . .
H14F H 1.2366 0.3346 0.1533 0.236 Uiso 1 1 calc R . .
C143 C 1.0161(9) 0.3128(6) 0.2519(2) 0.172(5) Uani 1 1 d . . .
H14G H 0.9217 0.2999 0.2605 0.258 Uiso 1 1 calc R . .
H14H H 1.0131 0.3650 0.2385 0.258 Uiso 1 1 calc R . .
H14I H 1.0832 0.3161 0.2739 0.258 Uiso 1 1 calc R . .
C144 C 0.9643(6) 0.1216(5) 0.26112(14) 0.109(3) Uani 1 1 d . . .
H14J H 0.9097 0.0759 0.2503 0.163 Uiso 1 1 calc R . .
H14K H 0.8998 0.1611 0.2719 0.163 Uiso 1 1 calc R . .
H14L H 1.0309 0.1018 0.2812 0.163 Uiso 1 1 calc R . .
C145 C 1.1689(6) 0.0320(3) 0.20622(19) 0.092(2) Uani 1 1 d . . .
H14M H 1.2532 0.0247 0.2232 0.139 Uiso 1 1 calc R . .
H14N H 1.1889 0.0133 0.1806 0.139 Uiso 1 1 calc R . .
H14O H 1.0904 0.0005 0.2158 0.139 Uiso 1 1 calc R . .
C151 C 0.8276(4) 0.0682(2) 0.17171(10) 0.0363(8) Uani 1 1 d . . .
C152 C 0.6909(4) 0.0634(2) 0.18557(11) 0.0430(8) Uani 1 1 d . . .
H15A H 0.6453 0.1124 0.1922 0.052 Uiso 1 1 calc R . .
C153 C 0.6181(5) -0.0100(3) 0.19008(12) 0.0507(10) Uani 1 1 d . . .
H15B H 0.5264 -0.0098 0.1999 0.061 Uiso 1 1 calc R . .
C154 C 0.6803(5) -0.0829(2) 0.18023(12) 0.0529(11) Uani 1 1 d . . .
H15C H 0.6322 -0.1328 0.1835 0.064 Uiso 1 1 calc R . .
C155 C 0.8129(5) -0.0816(2) 0.16560(12) 0.0517(10) Uani 1 1 d . . .
H15D H 0.8548 -0.1311 0.1581 0.062 Uiso 1 1 calc R . .
C156 C 0.8876(4) -0.0081(2) 0.16154(11) 0.0440(9) Uani 1 1 d . . .
H15E H 0.9795 -0.0094 0.1519 0.053 Uiso 1 1 calc R . .
C161 C 0.7818(4) 0.2878(2) 0.19100(10) 0.0385(8) Uani 1 1 d . . .
C162 C 0.7892(5) 0.3738(2) 0.18412(12) 0.0491(9) Uani 1 1 d . . .
H16A H 0.8611 0.3935 0.1686 0.059 Uiso 1 1 calc R . .
C163 C 0.6958(5) 0.4299(2) 0.19918(12) 0.0520(10) Uani 1 1 d . . .
H16B H 0.7033 0.4858 0.1930 0.062 Uiso 1 1 calc R . .
C164 C 0.5928(5) 0.4042(3) 0.22294(12) 0.0530(10) Uani 1 1 d . . .
H16C H 0.5289 0.4421 0.2330 0.064 Uiso 1 1 calc R . .
C165 C 0.5839(5) 0.3220(3) 0.23195(12) 0.0528(10) Uani 1 1 d . . .
H16D H 0.5146 0.3037 0.2486 0.063 Uiso 1 1 calc R . .
C166 C 0.6774(4) 0.2664(2) 0.21639(11) 0.0447(9) Uani 1 1 d . . .
H16E H 0.6697 0.2110 0.2234 0.054 Uiso 1 1 calc R . .

loop_
_atom_site_aniso_label
_atom_site_aniso_U_11
_atom_site_aniso_U_22
_atom_site_aniso_U_33
_atom_site_aniso_U_23
_atom_site_aniso_U_13
_atom_site_aniso_U_12
Zr1 0.02547(14) 0.02247(14) 0.02408(14) -0.00019(11) -0.00036(10) -0.00084(11)
C11 0.0417(19) 0.0261(15) 0.048(2) -0.0100(14) 0.0095(15) -0.0109(14)
C12 0.0446(19) 0.0302(16) 0.0335(17) -0.0085(14) -0.0004(14) -0.0057(14)
C13 0.0382(18) 0.0274(16) 0.0457(19) -0.0112(14) 0.0114(15) -0.0053(13)
C14 0.0410(19) 0.0260(16) 0.054(2) -0.0144(15) -0.0062(16) 0.0074(14)
C15 0.063(2) 0.0243(16) 0.0371(18) -0.0010(14) 0.0069(17) 0.0014(15)
C21 0.0277(17) 0.048(2) 0.0413(19) 0.0017(16) -0.0043(14) 0.0097(15)
C22 0.0354(18) 0.0414(19) 0.0434(19) 0.0109(16) 0.0006(14) 0.0130(15)
C23 0.0367(19) 0.0271(16) 0.057(2) 0.0022(15) 0.0003(16) 0.0112(14)
C24 0.0392(18) 0.0365(18) 0.0415(18) -0.0063(15) 0.0013(14) 0.0125(15)
C25 0.0286(17) 0.0417(19) 0.0406(19) 0.0029(15) 0.0038(14) 0.0072(14)
C31 0.051(3) 0.047(2) 0.104(4) -0.018(2) 0.024(3) -0.021(2)
C32 0.080(3) 0.067(3) 0.035(2) -0.010(2) -0.013(2) 0.000(2)
C33 0.067(3) 0.046(2) 0.082(3) -0.021(2) 0.042(3) -0.012(2)
C34 0.053(3) 0.061(3) 0.100(4) -0.036(3) -0.026(3) 0.026(2)
C35 0.141(5) 0.031(2) 0.055(3) 0.0115(19) 0.016(3) 0.005(3)
C41 0.038(2) 0.073(3) 0.065(3) -0.006(2) -0.0168(19) 0.004(2)
C42 0.064(3) 0.072(3) 0.057(3) 0.032(2) -0.001(2) 0.020(2)
C43 0.062(3) 0.0252(17) 0.088(3) -0.0104(19) 0.017(2) 0.0119(17)
C44 0.065(3) 0.053(2) 0.048(2) -0.0154(19) 0.0038(19) 0.019(2)
C45 0.039(2) 0.069(3) 0.060(3) 0.007(2) 0.0154(18) 0.000(2)
C51 0.0458(19) 0.0313(16) 0.0304(16) -0.0034(13) -0.0035(14) 0.0117(14)
C52 0.055(2) 0.0325(18) 0.053(2) 0.0024(17) -0.0091(18) 0.0035(17)
C53 0.072(3) 0.045(2) 0.071(3) -0.011(2) -0.036(3) 0.013(2)
C54 0.104(4) 0.052(3) 0.037(2) -0.0041(19) -0.021(2) 0.036(3)
C55 0.085(3) 0.056(3) 0.0327(19) 0.0074(18) 0.011(2) 0.030(2)
C56 0.047(2) 0.051(2) 0.0370(19) 0.0021(16) 0.0015(16) 0.0148(17)
C61 0.0441(19) 0.0210(15) 0.0459(19) -0.0036(13) 0.0150(15) -0.0007(13)
C62 0.050(2) 0.0385(19) 0.051(2) 0.0019(17) 0.0090(17) -0.0003(17)
C63 0.069(3) 0.044(2) 0.053(2) 0.0141(19) 0.020(2) 0.003(2)
C64 0.061(3) 0.035(2) 0.077(3) 0.002(2) 0.030(2) -0.0110(18)
C65 0.062(3) 0.042(2) 0.069(3) -0.009(2) 0.013(2) -0.0178(19)
C66 0.065(3) 0.0355(19) 0.045(2) -0.0026(16) 0.0145(19) -0.0095(18)
Zr2 0.02362(14) 0.02381(14) 0.02475(14) 0.00075(11) -0.00126(10) 0.00020(11)
C111 0.0288(16) 0.0465(19) 0.0296(16) 0.0091(14) 0.0023(13) -0.0042(14)
C112 0.0357(17) 0.0324(16) 0.0331(16) 0.0120(13) -0.0020(13) -0.0039(13)
C113 0.0281(16) 0.0378(17) 0.0265(15) 0.0071(13) -0.0037(12) -0.0003(13)
C114 0.0341(17) 0.0371(17) 0.0238(15) 0.0034(13) -0.0019(12) -0.0054(13)
C115 0.0351(17) 0.0401(18) 0.0252(15) 0.0005(13) 0.0010(13) 0.0009(14)
C121 0.0251(16) 0.069(3) 0.0419(19) 0.0034(18) -0.0072(14) 0.0056(16)
C122 0.048(2) 0.042(2) 0.100(4) 0.026(2) -0.050(3) -0.0213(19)
C123 0.050(3) 0.078(3) 0.061(3) -0.041(2) -0.033(2) 0.028(2)
C124 0.039(2) 0.082(3) 0.0314(18) 0.0039(19) -0.0122(15) -0.004(2)
C125 0.0392(19) 0.042(2) 0.049(2) 0.0073(17) -0.0191(16) -0.0005(16)
C131 0.035(2) 0.081(3) 0.052(2) 0.016(2) 0.0083(17) -0.007(2)
C132 0.051(2) 0.039(2) 0.050(2) 0.0163(17) -0.0073(17) -0.0115(17)
C133 0.0320(17) 0.050(2) 0.045(2) 0.0054(17) -0.0055(15) 0.0060(15)
C134 0.047(2) 0.044(2) 0.0349(18) 0.0041(15) -0.0105(15) -0.0122(16)
C135 0.065(3) 0.052(2) 0.043(2) -0.0076(18) 0.0080(19) 0.011(2)
C141 0.045(3) 0.219(9) 0.067(3) 0.030(4) 0.003(2) 0.045(4)
C142 0.135(6) 0.090(5) 0.233(9) 0.092(5) -0.135(6) -0.082(5)
C143 0.142(6) 0.202(9) 0.160(7) -0.151(7) -0.110(6) 0.110(6)
C144 0.061(3) 0.223(9) 0.041(3) 0.038(4) -0.008(2) -0.019(4)
C145 0.091(4) 0.047(3) 0.133(5) 0.007(3) -0.067(4) 0.008(3)
C151 0.0433(19) 0.0304(16) 0.0339(17) 0.0067(13) -0.0131(14) -0.0076(14)
C152 0.053(2) 0.0339(18) 0.042(2) -0.0014(15) -0.0037(16) -0.0020(16)
C153 0.051(2) 0.050(2) 0.050(2) 0.0055(19) 0.0033(18) -0.0124(19)
C154 0.066(3) 0.0340(19) 0.057(2) 0.0086(18) -0.012(2) -0.0163(18)
C155 0.071(3) 0.0283(18) 0.054(2) 0.0009(16) -0.017(2) 0.0036(18)
C156 0.052(2) 0.0386(19) 0.041(2) 0.0060(16) -0.0063(16) 0.0026(16)
C161 0.0422(19) 0.0377(18) 0.0349(17) -0.0076(14) -0.0058(14) 0.0094(15)
C162 0.057(2) 0.045(2) 0.047(2) -0.0029(18) 0.0078(18) 0.0031(18)
C163 0.070(3) 0.0343(19) 0.051(2) -0.0061(17) -0.001(2) 0.0099(19)
C164 0.053(2) 0.048(2) 0.057(2) -0.019(2) -0.0012(19) 0.0136(19)
C165 0.053(2) 0.053(2) 0.053(2) -0.0137(19) 0.0134(19) -0.0020(19)
C166 0.057(2) 0.0344(18) 0.042(2) -0.0053(15) 0.0026(17) 0.0018(17)

loop_
_atom_type_symbol
_atom_type_description
_atom_type_scat_dispersion_real
_atom_type_scat_dispersion_imag
_atom_type_scat_source
C C 0.0033 0.0016 'International Tables Vol C Tables 4.2.6.8 and 6.1.1.4'
H H 0.0000 0.0000 'International Tables Vol C Tables 4.2.6.8 and 6.1.1.4'
Zr Zr -2.9673 0.5597 'International Tables Vol C Tables 4.2.6.8 and 6.1.1.4'

loop_
_geom_angle_atom_site_label_1
_geom_angle_atom_site_label_2
_geom_angle_atom_site_label_3
_geom_angle
_geom_angle_site_symmetry_1
_geom_angle_site_symmetry_3
_geom_angle_publ_flag
C61 Zr1 C51 107.46(13) . . ?
C61 Zr1 C12 94.96(12) . . ?
C51 Zr1 C12 128.38(11) . . ?
C61 Zr1 C11 125.93(11) . . ?
C51 Zr1 C11 103.98(12) . . ?
C12 Zr1 C11 32.35(11) . . ?
C61 Zr1 C25 128.61(11) . . ?
C51 Zr1 C25 89.59(12) . . ?
C12 Zr1 C25 111.80(12) . . ?
C11 Zr1 C25 93.88(12) . . ?
C61 Zr1 C24 104.20(12) . . ?
C51 Zr1 C24 76.79(11) . . ?
C12 Zr1 C24 141.86(11) . . ?
C11 Zr1 C24 125.33(12) . . ?
C25 Zr1 C24 32.11(11) . . ?
C61 Zr1 C21 111.49(12) . . ?
C51 Zr1 C21 121.68(12) . . ?
C12 Zr1 C21 89.50(12) . . ?
C11 Zr1 C21 86.36(12) . . ?
C25 Zr1 C21 32.09(11) . . ?
C24 Zr1 C21 52.91(11) . . ?
C61 Zr1 C23 76.25(12) . . ?
C51 Zr1 C23 99.40(12) . . ?
C12 Zr1 C23 131.34(12) . . ?
C11 Zr1 C23 139.08(12) . . ?
C25 Zr1 C23 52.93(12) . . ?
C24 Zr1 C23 31.81(12) . . ?
C21 Zr1 C23 52.74(12) . . ?
C61 Zr1 C14 90.78(12) . . ?
C51 Zr1 C14 80.47(12) . . ?
C12 Zr1 C14 52.73(11) . . ?
C11 Zr1 C14 52.76(11) . . ?
C25 Zr1 C14 140.41(12) . . ?
C24 Zr1 C14 155.64(12) . . ?
C21 Zr1 C14 138.45(12) . . ?
C23 Zr1 C14 166.43(12) . . ?
C61 Zr1 C13 75.07(11) . . ?
C51 Zr1 C13 110.93(12) . . ?
C12 Zr1 C13 31.94(11) . . ?
C11 Zr1 C13 52.81(11) . . ?
C25 Zr1 C13 143.45(11) . . ?
C24 Zr1 C13 172.19(12) . . ?
C21 Zr1 C13 119.83(12) . . ?
C23 Zr1 C13 143.16(12) . . ?
C14 Zr1 C13 31.35(12) . . ?
C61 Zr1 C15 122.12(12) . . ?
C51 Zr1 C15 76.17(11) . . ?
C12 Zr1 C15 52.80(11) . . ?
C11 Zr1 C15 31.83(12) . . ?
C25 Zr1 C15 108.84(12) . . ?
C24 Zr1 C15 131.42(12) . . ?
C21 Zr1 C15 114.12(13) . . ?
C23 Zr1 C15 161.63(12) . . ?
C14 Zr1 C15 31.58(12) . . ?
C13 Zr1 C15 52.09(11) . . ?
C61 Zr1 C22 80.80(12) . . ?
C51 Zr1 C22 128.56(12) . . ?
C12 Zr1 C22 100.09(12) . . ?
C11 Zr1 C22 111.23(13) . . ?
C25 Zr1 C22 52.66(11) . . ?
C24 Zr1 C22 52.43(11) . . ?
C21 Zr1 C22 31.69(12) . . ?
C23 Zr1 C22 31.63(12) . . ?
C14 Zr1 C22 150.97(12) . . ?
C13 Zr1 C22 120.08(12) . . ?
C15 Zr1 C22 142.55(13) . . ?
C15 C11 C12 107.8(3) . . ?
C15 C11 C31 123.5(4) . . ?
C12 C11 C31 126.8(4) . . ?
C15 C11 Zr1 75.96(19) . . ?
C12 C11 Zr1 73.61(18) . . ?
C31 C11 Zr1 128.8(3) . . ?
C13 C12 C11 107.7(3) . . ?
C13 C12 C32 125.0(4) . . ?
C11 C12 C32 126.3(4) . . ?
C13 C12 Zr1 75.97(19) . . ?
C11 C12 Zr1 74.04(19) . . ?
C32 C12 Zr1 125.2(3) . . ?
C14 C13 C12 108.2(3) . . ?
C14 C13 C33 125.1(4) . . ?
C12 C13 C33 125.3(4) . . ?
C14 C13 Zr1 74.22(19) . . ?
C12 C13 Zr1 72.09(19) . . ?
C33 C13 Zr1 130.1(2) . . ?
C13 C14 C15 108.3(3) . . ?
C13 C14 C34 124.6(4) . . ?
C15 C14 C34 126.8(4) . . ?
C13 C14 Zr1 74.43(19) . . ?
C15 C14 Zr1 74.45(19) . . ?
C34 C14 Zr1 121.9(2) . . ?
C14 C15 C11 108.0(3) . . ?
C14 C15 C35 126.4(4) . . ?
C11 C15 C35 124.4(4) . . ?
C14 C15 Zr1 73.97(19) . . ?
C11 C15 Zr1 72.21(19) . . ?
C35 C15 Zr1 129.3(3) . . ?
C22 C21 C25 107.6(3) . . ?
C22 C21 C41 124.4(4) . . ?
C25 C21 C41 126.2(4) . . ?
C22 C21 Zr1 74.92(19) . . ?
C25 C21 Zr1 73.02(18) . . ?
C41 C21 Zr1 129.7(3) . . ?
C23 C22 C21 108.5(3) . . ?
C23 C22 C42 126.4(4) . . ?
C21 C22 C42 123.9(4) . . ?
C23 C22 Zr1 73.59(18) . . ?
C21 C22 Zr1 73.39(19) . . ?
C42 C22 Zr1 128.9(3) . . ?
C22 C23 C24 108.0(3) . . ?
C22 C23 C43 126.1(4) . . ?
C24 C23 C43 125.1(4) . . ?
C22 C23 Zr1 74.8(2) . . ?
C24 C23 Zr1 73.81(19) . . ?
C43 C23 Zr1 125.5(2) . . ?
C23 C24 C25 107.9(3) . . ?
C23 C24 C44 124.5(4) . . ?
C25 C24 C44 126.7(4) . . ?
C23 C24 Zr1 74.38(19) . . ?
C25 C24 Zr1 73.14(19) . . ?
C44 C24 Zr1 127.0(2) . . ?
C24 C25 C21 108.0(3) . . ?
C24 C25 C45 125.7(3) . . ?
C21 C25 C45 124.8(3) . . ?
C24 C25 Zr1 74.76(19) . . ?
C21 C25 Zr1 74.89(19) . . ?
C45 C25 Zr1 127.4(3) . . ?
C52 C51 C56 113.8(3) . . ?
C52 C51 Zr1 123.2(3) . . ?
C56 C51 Zr1 123.0(3) . . ?
C53 C52 C51 122.7(4) . . ?
C54 C53 C52 120.9(4) . . ?
C55 C54 C53 118.7(4) . . ?
C54 C55 C56 120.5(4) . . ?
C55 C56 C51 123.4(4) . . ?
C66 C61 C62 113.9(3) . . ?
C66 C61 Zr1 120.4(3) . . ?
C62 C61 Zr1 125.5(3) . . ?
C63 C62 C61 123.2(4) . . ?
C64 C63 C62 120.0(4) . . ?
C65 C64 C63 119.3(4) . . ?
C64 C65 C66 120.3(4) . . ?
C61 C66 C65 123.3(4) . . ?
C151 Zr2 C161 105.45(14) . . ?
C151 Zr2 C122 131.18(12) . . ?
C161 Zr2 C122 93.59(16) . . ?
C151 Zr2 C121 106.21(13) . . ?
C161 Zr2 C121 124.46(13) . . ?
C122 Zr2 C121 32.77(15) . . ?
C151 Zr2 C124 81.92(13) . . ?
C161 Zr2 C124 89.55(13) . . ?
C122 Zr2 C124 53.20(14) . . ?
C121 Zr2 C124 52.02(13) . . ?
C151 Zr2 C123 111.84(16) . . ?
C161 Zr2 C123 73.15(12) . . ?
C122 Zr2 C123 32.77(17) . . ?
C121 Zr2 C123 53.04(13) . . ?
C124 Zr2 C123 31.37(16) . . ?
C151 Zr2 C112 126.77(11) . . ?
C161 Zr2 C112 86.41(12) . . ?
C122 Zr2 C112 98.40(13) . . ?
C121 Zr2 C112 108.50(12) . . ?
C124 Zr2 C112 151.03(13) . . ?
C123 Zr2 C112 121.19(16) . . ?
C151 Zr2 C113 98.84(11) . . ?
C161 Zr2 C113 77.88(11) . . ?
C122 Zr2 C113 129.31(12) . . ?
C121 Zr2 C113 138.41(11) . . ?
C124 Zr2 C113 167.18(13) . . ?
C123 Zr2 C113 142.19(14) . . ?
C112 Zr2 C113 32.09(10) . . ?
C151 Zr2 C125 79.13(12) . . ?
C161 Zr2 C125 119.74(13) . . ?
C122 Zr2 C125 52.70(12) . . ?
C121 Zr2 C125 31.21(13) . . ?
C124 Zr2 C125 30.51(13) . . ?
C123 Zr2 C125 51.40(13) . . ?
C112 Zr2 C125 139.02(12) . . ?
C113 Zr2 C125 162.28(12) . . ?
C151 Zr2 C114 74.12(11) . . ?
C161 Zr2 C114 103.56(11) . . ?
C122 Zr2 C114 144.30(15) . . ?
C121 Zr2 C114 128.45(12) . . ?
C124 Zr2 C114 154.97(13) . . ?
C123 Zr2 C114 173.66(15) . . ?
C112 Zr2 C114 52.71(10) . . ?
C113 Zr2 C114 31.83(10) . . ?
C125 Zr2 C114 133.74(12) . . ?
C151 Zr2 C115 84.53(12) . . ?
C161 Zr2 C115 130.60(11) . . ?
C122 Zr2 C115 116.06(16) . . ?
C121 Zr2 C115 96.84(12) . . ?
C124 Zr2 C115 139.78(13) . . ?
C123 Zr2 C115 148.05(14) . . ?
C112 Zr2 C115 52.55(11) . . ?
C113 Zr2 C115 52.72(11) . . ?
C125 Zr2 C115 109.63(12) . . ?
C114 Zr2 C115 31.80(10) . . ?
C151 Zr2 C111 116.17(12) . . ?
C161 Zr2 C111 117.73(12) . . ?
C122 Zr2 C111 91.84(15) . . ?
C121 Zr2 C111 86.29(11) . . ?
C124 Zr2 C111 138.28(12) . . ?
C123 Zr2 C111 123.87(16) . . ?
C112 Zr2 C111 31.58(11) . . ?
C113 Zr2 C111 52.64(10) . . ?
C125 Zr2 C111 112.23(12) . . ?
C114 Zr2 C111 52.48(10) . . ?
C115 Zr2 C111 31.68(11) . . ?
C112 C111 C115 108.3(3) . . ?
C112 C111 C131 124.8(3) . . ?
C115 C111 C131 124.6(4) . . ?
C112 C111 Zr2 73.54(18) . . ?
C115 C111 Zr2 74.09(18) . . ?
C131 C111 Zr2 132.1(2) . . ?
C111 C112 C113 108.1(3) . . ?
C111 C112 C132 123.0(3) . . ?
C113 C112 C132 127.5(3) . . ?
C111 C112 Zr2 74.88(18) . . ?
C113 C112 Zr2 73.99(17) . . ?
C132 C112 Zr2 127.7(2) . . ?
C114 C113 C112 107.6(3) . . ?
C114 C113 C133 124.6(3) . . ?
C112 C113 C133 127.3(3) . . ?
C114 C113 Zr2 74.58(18) . . ?
C112 C113 Zr2 73.91(17) . . ?
C133 C113 Zr2 123.6(2) . . ?
C113 C114 C115 108.0(3) . . ?
C113 C114 C134 124.4(3) . . ?
C115 C114 C134 126.6(3) . . ?
C113 C114 Zr2 73.59(18) . . ?
C115 C114 Zr2 74.16(18) . . ?
C134 C114 Zr2 126.9(2) . . ?
C111 C115 C114 107.9(3) . . ?
C111 C115 C135 125.1(3) . . ?
C114 C115 C135 126.3(3) . . ?
C111 C115 Zr2 74.23(19) . . ?
C114 C115 Zr2 74.04(18) . . ?
C135 C115 Zr2 125.3(2) . . ?
C125 C121 C122 107.5(4) . . ?
C125 C121 C141 125.4(5) . . ?
C122 C121 C141 125.5(5) . . ?
C125 C121 Zr2 75.8(2) . . ?
C122 C121 Zr2 72.8(2) . . ?
C141 C121 Zr2 128.1(3) . . ?
C121 C122 C123 105.6(4) . . ?
C121 C122 C142 126.1(6) . . ?
C123 C122 C142 127.3(6) . . ?
C121 C122 Zr2 74.5(2) . . ?
C123 C122 Zr2 75.4(2) . . ?
C142 C122 Zr2 124.3(3) . . ?
C124 C123 C122 107.5(4) . . ?
C124 C123 C143 126.3(7) . . ?
C122 C123 C143 125.4(7) . . ?
C124 C123 Zr2 74.3(2) . . ?
C122 C123 Zr2 71.8(2) . . ?
C143 C123 Zr2 127.6(3) . . ?
C125 C124 C123 109.0(4) . . ?
C125 C124 C144 125.0(5) . . ?
C123 C124 C144 125.7(5) . . ?
C125 C124 Zr2 75.2(2) . . ?
C123 C124 Zr2 74.4(2) . . ?
C144 C124 Zr2 122.2(3) . . ?
C124 C125 C121 110.2(4) . . ?
C124 C125 C145 126.3(5) . . ?
C121 C125 C145 122.3(5) . . ?
C124 C125 Zr2 74.3(2) . . ?
C121 C125 Zr2 73.0(2) . . ?
C145 C125 Zr2 129.2(3) . . ?
C152 C151 C156 114.7(3) . . ?
C152 C151 Zr2 119.7(3) . . ?
C156 C151 Zr2 125.4(3) . . ?
C153 C152 C151 123.5(4) . . ?
C154 C153 C152 120.1(4) . . ?
C155 C154 C153 118.9(4) . . ?
C154 C155 C156 121.3(4) . . ?
C155 C156 C151 121.4(4) . . ?
C166 C161 C162 113.2(3) . . ?
C166 C161 Zr2 124.1(3) . . ?
C162 C161 Zr2 122.7(3) . . ?
C163 C162 C161 123.3(4) . . ?
C164 C163 C162 120.3(4) . . ?
C163 C164 C165 119.1(4) . . ?
C164 C165 C166 120.0(4) . . ?
C165 C166 C161 124.0(4) . . ?

loop_
_geom_bond_atom_site_label_1
_geom_bond_atom_site_label_2
_geom_bond_distance
_geom_bond_site_symmetry_2
_geom_bond_publ_flag
Zr1 C61 2.306(3) . ?
Zr1 C51 2.321(3) . ?
Zr1 C12 2.541(3) . ?
Zr1 C11 2.546(3) . ?
Zr1 C25 2.556(3) . ?
Zr1 C24 2.577(3) . ?
Zr1 C21 2.580(3) . ?
Zr1 C23 2.584(3) . ?
Zr1 C14 2.588(3) . ?
Zr1 C13 2.591(3) . ?
Zr1 C15 2.594(3) . ?
Zr1 C22 2.599(3) . ?
C11 C15 1.410(5) . ?
C11 C12 1.417(5) . ?
C11 C31 1.508(5) . ?
C12 C13 1.413(5) . ?
C12 C32 1.504(5) . ?
C13 C14 1.399(5) . ?
C13 C33 1.506(5) . ?
C14 C15 1.410(5) . ?
C14 C34 1.504(5) . ?
C15 C35 1.508(5) . ?
C21 C22 1.414(5) . ?
C21 C25 1.420(5) . ?
C21 C41 1.507(5) . ?
C22 C23 1.413(5) . ?
C22 C42 1.511(5) . ?
C23 C24 1.414(5) . ?
C23 C43 1.517(5) . ?
C24 C25 1.419(5) . ?
C24 C44 1.501(5) . ?
C25 C45 1.506(5) . ?
C51 C52 1.399(5) . ?
C51 C56 1.410(5) . ?
C52 C53 1.396(6) . ?
C53 C54 1.370(7) . ?
C54 C55 1.362(7) . ?
C55 C56 1.389(5) . ?
C61 C66 1.392(5) . ?
C61 C62 1.405(5) . ?
C62 C63 1.389(5) . ?
C63 C64 1.372(7) . ?
C64 C65 1.356(6) . ?
C65 C66 1.395(5) . ?
Zr2 C151 2.307(3) . ?
Zr2 C161 2.309(3) . ?
Zr2 C122 2.521(4) . ?
Zr2 C121 2.543(3) . ?
Zr2 C124 2.567(4) . ?
Zr2 C123 2.569(4) . ?
Zr2 C112 2.578(3) . ?
Zr2 C113 2.579(3) . ?
Zr2 C125 2.579(3) . ?
Zr2 C114 2.592(3) . ?
Zr2 C115 2.593(3) . ?
Zr2 C111 2.595(3) . ?
C111 C112 1.408(5) . ?
C111 C115 1.416(5) . ?
C111 C131 1.508(5) . ?
C112 C113 1.425(4) . ?
C112 C132 1.508(5) . ?
C113 C114 1.418(5) . ?
C113 C133 1.502(5) . ?
C114 C115 1.420(5) . ?
C114 C134 1.505(5) . ?
C115 C135 1.505(5) . ?
C121 C125 1.378(6) . ?
C121 C122 1.429(6) . ?
C121 C141 1.506(6) . ?
C122 C123 1.437(7) . ?
C122 C142 1.508(6) . ?
C123 C124 1.388(7) . ?
C123 C143 1.515(7) . ?
C124 C125 1.354(6) . ?
C124 C144 1.520(6) . ?
C125 C145 1.523(6) . ?
C151 C152 1.393(5) . ?
C151 C156 1.418(5) . ?
C152 C153 1.390(5) . ?
C153 C154 1.374(6) . ?
C154 C155 1.365(6) . ?
C155 C156 1.398(5) . ?
C161 C166 1.394(5) . ?
C161 C162 1.425(5) . ?
C162 C163 1.385(5) . ?
C163 C164 1.366(6) . ?
C164 C165 1.381(6) . ?
C165 C166 1.388(5) . ?
